data_1547023
loop_
_publ_author_name
'Fan, Shiming'
'Liu, Shouxin'
'Zhu, Sufang'
'Feng, Juan'
'Zhang, Zhiwei'
'Huang, Jing'

_publ_section_title
;
 Temperature-Dependent Enantio- and Diastereodivergent Synthesis of Amino
 Acids with One or Multiple Chiral Centers.
;
_journal_issue 17
_journal_name_full 'Organic letters'
_journal_page_first 4660
_journal_page_last 4663
_journal_paper_doi 10.1021/acs.orglett.7b02296
_journal_volume 19
_journal_year 2017
_chemical_absolute_configuration ad
_chemical_formula_moiety 'C16 H23 N O2'
_chemical_formula_sum 'C16 H23 N O2'
_chemical_formula_weight 261.35
_space_group_crystal_system monoclinic
_space_group_IT_number 4
_space_group_name_Hall 'P 2yb'
_space_group_name_H-M_alt 'P 1 21 1'
_symmetry_space_group_name_Hall 'P 2yb'
_symmetry_space_group_name_H-M 'P 1 21 1'
_atom_sites_solution_hydrogens geom
_audit_creation_date 2017-04-11
_audit_creation_method
;
Olex2 1.2
(compiled 2017.03.28 svn.r3405 for OlexSys, GUI svn.r5335)
;
_cell_angle_alpha 90
_cell_angle_beta 105.8327(18)
_cell_angle_gamma 90
_cell_formula_units_Z 2
_cell_length_a 9.80751(15)
_cell_length_b 6.84454(11)
_cell_length_c 11.2630(2)
_cell_measurement_reflns_used 4889
_cell_measurement_temperature 100.00(10)
_cell_measurement_theta_max 73.5600
_cell_measurement_theta_min 6.4370
_cell_volume 727.38(2)
_computing_cell_refinement 'CrysAlisPro 1.171.38.43f (Rigaku OD, 2015)'
_computing_data_collection 'CrysAlisPro 1.171.38.43f (Rigaku OD, 2015)'
_computing_data_reduction 'CrysAlisPro 1.171.38.43f (Rigaku OD, 2015)'
_computing_molecular_graphics 'Olex2 (Dolomanov et al., 2009)'
_computing_publication_material 'Olex2 (Dolomanov et al., 2009)'
_computing_structure_refinement 'ShelXL (Sheldrick, 2015)'
_computing_structure_solution 'SHELXT 2014/5 (Sheldrick, 2014)'
_diffrn_ambient_environment N~2~
_diffrn_ambient_temperature 100.00(10)
_diffrn_detector 'CCD plate'
_diffrn_detector_area_resol_mean 5.2684
_diffrn_detector_type AtlasS2
_diffrn_measured_fraction_theta_full 0.985
_diffrn_measured_fraction_theta_max 0.964
_diffrn_measurement_details
;
List of Runs (angles in degrees, time in seconds):

  # Type    Start    End  Width  t~exp~   \w     \q     \k     \f   Frames
--------------------------------------------------------------------------
  1  \w   -117.00  -8.00   1.00    1.00    --  -40.98 -77.00  90.00  109
  2  \w     17.00 115.00   1.00    1.00    --   40.98  37.00  30.00   98
  3  \w    -33.00  65.00   1.00    1.00    --   40.98 -37.00  30.00   98
  4  \w      0.00 121.00   1.00    1.00    --   40.98  19.00-150.00  121
  5  \w     23.00  97.00   1.00    1.00    --   40.98-125.00   0.00   74
  6  \w     17.00 115.00   1.00    1.00    --   40.98  37.00  90.00   98
  7  \w     94.00 178.00   1.00    1.00    --  106.95 125.00-120.00   84
  8  \w     74.00 178.00   1.00    1.00    --  106.95  77.00  30.00  104
  9  \w     24.00 109.00   1.00    1.00    --  106.95 -94.00-120.00   85
 10  \w     81.00 178.00   1.00    1.00    --  106.95  45.00 150.00   97
 11  \w     81.00 178.00   1.00    1.00    --  106.95  45.00  30.00   97
 12  \w     78.00 178.00   1.00    1.00    --  106.95  61.00   0.00  100
 13  \w     24.00 109.00   1.00    1.00    --  106.95 -94.00  30.00   85
 14  \w     74.00 153.00   1.00    1.00    --  106.95  77.00 120.00   79
;
_diffrn_measurement_device 'four-circle diffractometer'
_diffrn_measurement_device_type 'SuperNova, Dual, Cu at zero, AtlasS2'
_diffrn_measurement_method '\w scans'
_diffrn_orient_matrix_type 'CrysAlisPro convention (1999,Acta A55,543-557)'
_diffrn_orient_matrix_UB_11 -0.1519375000
_diffrn_orient_matrix_UB_12 0.0209788000
_diffrn_orient_matrix_UB_13 0.0123636000
_diffrn_orient_matrix_UB_21 0.0597995000
_diffrn_orient_matrix_UB_22 0.0534410000
_diffrn_orient_matrix_UB_23 0.1372741000
_diffrn_orient_matrix_UB_31 0.0001679000
_diffrn_orient_matrix_UB_32 0.2176346000
_diffrn_orient_matrix_UB_33 -0.0347897000
_diffrn_radiation_monochromator mirror
_diffrn_radiation_probe x-ray
_diffrn_radiation_type CuK\a
_diffrn_radiation_wavelength 1.54184
_diffrn_reflns_av_R_equivalents 0.0158
_diffrn_reflns_av_unetI/netI 0.0179
_diffrn_reflns_Laue_measured_fraction_full 0.985
_diffrn_reflns_Laue_measured_fraction_max 0.964
_diffrn_reflns_limit_h_max 11
_diffrn_reflns_limit_h_min -12
_diffrn_reflns_limit_k_max 8
_diffrn_reflns_limit_k_min -7
_diffrn_reflns_limit_l_max 12
_diffrn_reflns_limit_l_min -14
_diffrn_reflns_number 5602
_diffrn_reflns_point_group_measured_fraction_full 0.875
_diffrn_reflns_point_group_measured_fraction_max 0.841
_diffrn_reflns_theta_full 67.684
_diffrn_reflns_theta_max 73.707
_diffrn_reflns_theta_min 4.080
_diffrn_source 'micro-focus sealed X-ray tube'
_diffrn_source_type 'SuperNova (Cu) X-ray Source'
_exptl_absorpt_coefficient_mu 0.614
_exptl_absorpt_correction_T_max 1.00000
_exptl_absorpt_correction_T_min 0.78648
_exptl_absorpt_correction_type multi-scan
_exptl_absorpt_process_details
;
CrysAlisPro 1.171.38.43f (Rigaku Oxford Diffraction, 2015)
Empirical absorption correction using spherical harmonics,
 implemented in SCALE3 ABSPACK scaling algorithm.
;
_exptl_crystal_colour colorless
_exptl_crystal_density_diffrn 1.193
_exptl_crystal_description block
_exptl_crystal_F_000 284
_exptl_crystal_size_max 0.21
_exptl_crystal_size_mid 0.16
_exptl_crystal_size_min 0.12
_refine_diff_density_max 0.147
_refine_diff_density_min -0.171
_refine_diff_density_rms 0.036
_refine_ls_abs_structure_details
;
 Flack x determined using 905 quotients [(I+)-(I-)]/[(I+)+(I-)]
 (Parsons, Flack and Wagner, Acta Cryst. B69 (2013) 249-259).
;
_refine_ls_abs_structure_Flack 0.18(7)
_refine_ls_extinction_method none
_refine_ls_goodness_of_fit_ref 1.059
_refine_ls_hydrogen_treatment constr
_refine_ls_matrix_type full
_refine_ls_number_parameters 177
_refine_ls_number_reflns 2465
_refine_ls_number_restraints 1
_refine_ls_restrained_S_all 1.059
_refine_ls_R_factor_all 0.0269
_refine_ls_R_factor_gt 0.0267
_refine_ls_shift/su_max 0.000
_refine_ls_shift/su_mean 0.000
_refine_ls_structure_factor_coef Fsqd
_refine_ls_weighting_details 'w=1/[\s^2^(Fo^2^)+(0.0412P)^2^+0.1096P] where P=(Fo^2^+2Fc^2^)/3'
_refine_ls_weighting_scheme calc
_refine_ls_wR_factor_gt 0.0702
_refine_ls_wR_factor_ref 0.0704
_reflns_Friedel_coverage 0.604
_reflns_Friedel_fraction_full 0.743
_reflns_Friedel_fraction_max 0.694
_reflns_number_gt 2436
_reflns_number_total 2465
_reflns_threshold_expression 'I > 2\s(I)'
_cod_data_source_file shang-40_2.cif
_cod_data_source_block shang-40_2
_cod_database_code 1547023
_shelx_shelxl_version_number 2016/6
_shelx_space_group_comment
;
The symmetry employed for this shelxl refinement is uniquely defined
by the following loop, which should always be used as a source of
symmetry information in preference to the above space-group names.
They are only intended as comments.
;
_shelx_estimated_absorpt_t_max 0.930
_shelx_estimated_absorpt_t_min 0.882
_reflns_odcompleteness_completeness 98.45
_reflns_odcompleteness_iscentric 1
_reflns_odcompleteness_theta 66.97
_olex2_refinement_description
;
1. Fixed Uiso
 At 1.2 times of:
  All C(H) groups, All C(H,H) groups
 At 1.5 times of:
  All C(H,H,H) groups
2.a Ternary CH refined with riding coordinates:
 C14(H14), C2(H2), C1(H1)
2.b Secondary CH2 refined with riding coordinates:
 C3(H3A,H3B), C4(H4A,H4B)
2.c Aromatic/amide H refined with riding coordinates:
 C13(H13)
2.d Idealised Me refined as rotating group:
 C8(H8A,H8B,H8C), C9(H9A,H9B,H9C), C10(H10A,H10B,H10C), C16(H16A,H16B,H16C),
 C15(H15A,H15B,H15C)
;
_olex2_submission_special_instructions 'No special instructions were received'
_oxdiff_exptl_absorpt_empirical_details
;
Empirical correction (ABSPACK) includes:
- Absorption correction using spherical harmonics
- Frame scaling
;
_oxdiff_exptl_absorpt_empirical_full_max 1.294
_oxdiff_exptl_absorpt_empirical_full_min 0.622

loop_
_space_group_symop_operation_xyz
'x, y, z'
'-x, y+1/2, -z'

loop_
_atom_site_label
_atom_site_type_symbol
_atom_site_fract_x
_atom_site_fract_y
_atom_site_fract_z
_atom_site_U_iso_or_equiv
_atom_site_adp_type
_atom_site_occupancy
_atom_site_site_symmetry_order
_atom_site_calc_flag
_atom_site_refinement_flags_posn
O1 O 0.45882(11) 0.24677(17) 0.43141(10) 0.0178(3) Uani 1 1 d .
O2 O 0.68094(11) 0.28505(18) 0.42681(11) 0.0218(3) Uani 1 1 d .
N1 N 0.36318(13) 0.5087(2) 0.22893(12) 0.0156(3) Uani 1 1 d .
C6 C 0.28069(16) 0.4469(2) 0.29074(14) 0.0149(3) Uani 1 1 d .
C12 C 0.50987(16) 0.4874(2) 0.28910(14) 0.0157(3) Uani 1 1 d .
C11 C 0.55933(16) 0.3373(2) 0.38837(15) 0.0169(3) Uani 1 1 d .
C7 C 0.12337(15) 0.1916(3) 0.28196(14) 0.0155(3) Uani 1 1 d .
C13 C 0.60673(16) 0.5880(3) 0.25000(14) 0.0181(3) Uani 1 1 d .
H13 H 0.701598 0.561848 0.288348 0.022 Uiso 1 1 calc R
C14 C 0.57527(15) 0.7383(3) 0.15016(14) 0.0190(3) Uani 1 1 d .
H14 H 0.475940 0.725385 0.102378 0.023 Uiso 1 1 calc R
C2 C 0.19781(15) 0.2329(3) 0.42047(14) 0.0164(3) Uani 1 1 d .
H2 H 0.217842 0.117257 0.473739 0.020 Uiso 1 1 calc R
C1 C 0.32818(15) 0.3566(3) 0.41763(14) 0.0157(3) Uani 1 1 d .
H1 H 0.343088 0.459123 0.480634 0.019 Uiso 1 1 calc R
C5 C 0.12370(16) 0.4124(2) 0.24301(14) 0.0156(3) Uani 1 1 d .
C3 C 0.09697(17) 0.3839(3) 0.45348(15) 0.0199(4) Uani 1 1 d .
H3A H 0.145028 0.459689 0.525513 0.024 Uiso 1 1 calc R
H3B H 0.014747 0.320848 0.468645 0.024 Uiso 1 1 calc R
C8 C -0.02592(16) 0.1072(3) 0.25823(15) 0.0204(3) Uani 1 1 d .
H8A H -0.021060 -0.018790 0.296659 0.031 Uiso 1 1 calc GR
H8B H -0.067517 0.094177 0.170967 0.031 Uiso 1 1 calc GR
H8C H -0.082963 0.193093 0.292167 0.031 Uiso 1 1 calc GR
C4 C 0.05467(16) 0.5135(3) 0.33622(15) 0.0196(3) Uani 1 1 d .
H4A H 0.090704 0.645299 0.354382 0.023 Uiso 1 1 calc R
H4B H -0.047553 0.519038 0.303445 0.023 Uiso 1 1 calc R
C9 C 0.20846(17) 0.0566(3) 0.22023(15) 0.0202(4) Uani 1 1 d .
H9A H 0.301102 0.110798 0.229626 0.030 Uiso 1 1 calc GR
H9B H 0.160449 0.044479 0.134040 0.030 Uiso 1 1 calc GR
H9C H 0.217136 -0.069878 0.258361 0.030 Uiso 1 1 calc GR
C10 C 0.05965(16) 0.4651(3) 0.10919(15) 0.0218(4) Uani 1 1 d .
H10A H 0.068718 0.603195 0.098460 0.033 Uiso 1 1 calc GR
H10B H -0.038800 0.429750 0.085192 0.033 Uiso 1 1 calc GR
H10C H 0.108327 0.395910 0.058835 0.033 Uiso 1 1 calc GR
C16 C 0.59757(18) 0.9417(3) 0.20751(17) 0.0254(4) Uani 1 1 d .
H16A H 0.535335 0.959785 0.259249 0.038 Uiso 1 1 calc GR
H16B H 0.577299 1.038316 0.143282 0.038 Uiso 1 1 calc GR
H16C H 0.694117 0.955026 0.256089 0.038 Uiso 1 1 calc GR
C15 C 0.67005(18) 0.7074(3) 0.06336(16) 0.0277(4) Uani 1 1 d .
H15A H 0.767274 0.728906 0.107911 0.042 Uiso 1 1 calc GR
H15B H 0.643270 0.797728 -0.004207 0.042 Uiso 1 1 calc GR
H15C H 0.658835 0.576119 0.032150 0.042 Uiso 1 1 calc GR

loop_
_atom_site_aniso_label
_atom_site_aniso_U_11
_atom_site_aniso_U_22
_atom_site_aniso_U_33
_atom_site_aniso_U_23
_atom_site_aniso_U_13
_atom_site_aniso_U_12
O1 0.0146(5) 0.0172(6) 0.0212(5) 0.0047(5) 0.0045(4) 0.0017(5)
O2 0.0145(5) 0.0200(7) 0.0291(6) 0.0029(5) 0.0031(5) 0.0015(5)
N1 0.0143(6) 0.0142(7) 0.0186(7) 0.0012(5) 0.0051(5) 0.0007(5)
C6 0.0155(7) 0.0118(8) 0.0176(8) -0.0016(6) 0.0049(6) 0.0005(6)
C12 0.0151(7) 0.0156(8) 0.0166(8) -0.0031(6) 0.0047(6) 0.0000(6)
C11 0.0171(7) 0.0145(8) 0.0191(8) -0.0022(7) 0.0051(6) -0.0006(6)
C7 0.0156(7) 0.0150(8) 0.0166(7) 0.0005(6) 0.0056(6) -0.0007(6)
C13 0.0142(7) 0.0218(9) 0.0184(8) -0.0006(7) 0.0046(6) 0.0007(6)
C14 0.0149(7) 0.0230(9) 0.0196(8) 0.0021(7) 0.0056(6) -0.0032(6)
C2 0.0174(7) 0.0171(9) 0.0156(7) 0.0017(7) 0.0059(6) -0.0009(6)
C1 0.0148(7) 0.0151(8) 0.0175(8) -0.0003(6) 0.0050(6) 0.0012(6)
C5 0.0136(7) 0.0166(9) 0.0172(7) 0.0007(7) 0.0051(6) -0.0008(6)
C3 0.0199(7) 0.0235(10) 0.0185(8) -0.0030(7) 0.0086(6) -0.0023(7)
C8 0.0187(7) 0.0216(9) 0.0215(8) -0.0013(7) 0.0065(6) -0.0052(7)
C4 0.0172(7) 0.0184(9) 0.0251(9) -0.0014(7) 0.0091(6) 0.0014(6)
C9 0.0200(7) 0.0170(9) 0.0246(9) -0.0041(7) 0.0079(7) -0.0022(6)
C10 0.0164(7) 0.0282(11) 0.0205(8) 0.0063(7) 0.0046(6) 0.0004(7)
C16 0.0237(8) 0.0227(10) 0.0292(9) 0.0021(8) 0.0060(7) -0.0009(7)
C15 0.0267(8) 0.0363(12) 0.0231(8) 0.0020(8) 0.0121(7) -0.0027(8)

loop_
_atom_type_symbol
_atom_type_description
_atom_type_scat_dispersion_real
_atom_type_scat_dispersion_imag
_atom_type_scat_source
C C 0.0181 0.0091 'International Tables Vol C Tables 4.2.6.8 and 6.1.1.4'
H H 0.0000 0.0000 'International Tables Vol C Tables 4.2.6.8 and 6.1.1.4'
N N 0.0311 0.0180 'International Tables Vol C Tables 4.2.6.8 and 6.1.1.4'
O O 0.0492 0.0322 'International Tables Vol C Tables 4.2.6.8 and 6.1.1.4'

loop_
_geom_angle_atom_site_label_1
_geom_angle_atom_site_label_2
_geom_angle_atom_site_label_3
_geom_angle
C11 O1 C1 115.37(12)
C6 N1 C12 114.60(13)
N1 C6 C1 125.10(14)
N1 C6 C5 126.65(14)
C5 C6 C1 107.18(12)
N1 C12 C11 120.40(13)
C13 C12 N1 120.42(15)
C13 C12 C11 118.88(14)
O1 C11 C12 117.36(13)
O2 C11 O1 118.58(15)
O2 C11 C12 123.92(14)
C2 C7 C5 93.95(13)
C8 C7 C2 114.13(12)
C8 C7 C5 112.90(13)
C8 C7 C9 107.88(14)
C9 C7 C2 113.53(13)
C9 C7 C5 114.16(12)
C12 C13 H13 117.2
C12 C13 C14 125.58(14)
C14 C13 H13 117.2
C13 C14 H14 108.7
C13 C14 C16 109.50(14)
C13 C14 C15 110.33(14)
C16 C14 H14 108.7
C16 C14 C15 110.71(14)
C15 C14 H14 108.7
C7 C2 H2 115.3
C1 C2 C7 104.11(12)
C1 C2 H2 115.3
C1 C2 C3 103.09(13)
C3 C2 C7 101.92(12)
C3 C2 H2 115.3
O1 C1 C6 110.33(11)
O1 C1 C2 115.12(13)
O1 C1 H1 109.8
C6 C1 C2 101.61(13)
C6 C1 H1 109.8
C2 C1 H1 109.8
C6 C5 C7 97.53(12)
C6 C5 C4 106.26(13)
C6 C5 C10 115.19(13)
C4 C5 C7 101.80(12)
C10 C5 C7 118.41(14)
C10 C5 C4 115.31(14)
C2 C3 H3A 111.2
C2 C3 H3B 111.2
C2 C3 C4 102.59(12)
H3A C3 H3B 109.2
C4 C3 H3A 111.2
C4 C3 H3B 111.2
C7 C8 H8A 109.5
C7 C8 H8B 109.5
C7 C8 H8C 109.5
H8A C8 H8B 109.5
H8A C8 H8C 109.5
H8B C8 H8C 109.5
C5 C4 H4A 110.8
C5 C4 H4B 110.8
C3 C4 C5 104.79(13)
C3 C4 H4A 110.8
C3 C4 H4B 110.8
H4A C4 H4B 108.9
C7 C9 H9A 109.5
C7 C9 H9B 109.5
C7 C9 H9C 109.5
H9A C9 H9B 109.5
H9A C9 H9C 109.5
H9B C9 H9C 109.5
C5 C10 H10A 109.5
C5 C10 H10B 109.5
C5 C10 H10C 109.5
H10A C10 H10B 109.5
H10A C10 H10C 109.5
H10B C10 H10C 109.5
C14 C16 H16A 109.5
C14 C16 H16B 109.5
C14 C16 H16C 109.5
H16A C16 H16B 109.5
H16A C16 H16C 109.5
H16B C16 H16C 109.5
C14 C15 H15A 109.5
C14 C15 H15B 109.5
C14 C15 H15C 109.5
H15A C15 H15B 109.5
H15A C15 H15C 109.5
H15B C15 H15C 109.5

loop_
_geom_bond_atom_site_label_1
_geom_bond_atom_site_label_2
_geom_bond_distance
O1 C11 1.3607(18)
O1 C1 1.4570(18)
O2 C11 1.207(2)
N1 C6 1.2749(19)
N1 C12 1.4207(18)
C6 C1 1.509(2)
C6 C5 1.505(2)
C12 C11 1.498(2)
C12 C13 1.341(2)
C7 C2 1.557(2)
C7 C5 1.574(2)
C7 C8 1.528(2)
C7 C9 1.533(2)
C13 H13 0.9300
C13 C14 1.493(2)
C14 H14 0.9800
C14 C16 1.525(3)
C14 C15 1.536(2)
C2 H2 0.9800
C2 C1 1.541(2)
C2 C3 1.544(2)
C1 H1 0.9800
C5 C4 1.558(2)
C5 C10 1.510(2)
C3 H3A 0.9700
C3 H3B 0.9700
C3 C4 1.551(2)
C8 H8A 0.9600
C8 H8B 0.9600
C8 H8C 0.9600
C4 H4A 0.9700
C4 H4B 0.9700
C9 H9A 0.9600
C9 H9B 0.9600
C9 H9C 0.9600
C10 H10A 0.9600
C10 H10B 0.9600
C10 H10C 0.9600
C16 H16A 0.9600
C16 H16B 0.9600
C16 H16C 0.9600
C15 H15A 0.9600
C15 H15B 0.9600
C15 H15C 0.9600

loop_
_geom_torsion_atom_site_label_1
_geom_torsion_atom_site_label_2
_geom_torsion_atom_site_label_3
_geom_torsion_atom_site_label_4
_geom_torsion
N1 C6 C1 O1 -33.3(2)
N1 C6 C1 C2 -155.89(16)
N1 C6 C5 C7 123.80(17)
N1 C6 C5 C4 -131.53(17)
N1 C6 C5 C10 -2.5(2)
N1 C12 C11 O1 -10.3(2)
N1 C12 C11 O2 165.31(15)
N1 C12 C13 C14 4.7(3)
C6 N1 C12 C11 23.1(2)
C6 N1 C12 C13 -163.22(15)
C6 C5 C4 C3 -71.42(16)
C12 N1 C6 C1 -0.1(2)
C12 N1 C6 C5 -166.79(15)
C12 C13 C14 C16 102.65(19)
C12 C13 C14 C15 -135.25(17)
C11 O1 C1 C6 44.31(18)
C11 O1 C1 C2 158.57(13)
C11 C12 C13 C14 178.41(15)
C7 C2 C1 O1 -94.44(15)
C7 C2 C1 C6 24.78(15)
C7 C2 C3 C4 -39.41(16)
C7 C5 C4 C3 30.14(15)
C13 C12 C11 O1 175.92(14)
C13 C12 C11 O2 -8.4(2)
C2 C7 C5 C6 56.22(12)
C2 C7 C5 C4 -52.20(12)
C2 C7 C5 C10 -179.75(12)
C2 C3 C4 C5 5.24(16)
C1 O1 C11 O2 158.99(14)
C1 O1 C11 C12 -25.13(19)
C1 C6 C5 C7 -44.79(14)
C1 C6 C5 C4 59.88(16)
C1 C6 C5 C10 -171.12(15)
C1 C2 C3 C4 68.34(15)
C5 C6 C1 O1 135.49(13)
C5 C6 C1 C2 12.92(16)
C5 C7 C2 C1 -50.52(13)
C5 C7 C2 C3 56.44(13)
C3 C2 C1 O1 159.48(12)
C3 C2 C1 C6 -81.31(14)
C8 C7 C2 C1 -167.79(14)
C8 C7 C2 C3 -60.84(17)
C8 C7 C5 C6 174.52(13)
C8 C7 C5 C4 66.09(15)
C8 C7 C5 C10 -61.46(17)
C9 C7 C2 C1 68.01(17)
C9 C7 C2 C3 174.97(13)
C9 C7 C5 C6 -61.79(15)
C9 C7 C5 C4 -170.21(13)
C9 C7 C5 C10 62.24(18)
C10 C5 C4 C3 159.66(14)
